data_7017024
loop_
_publ_author_name
'Vergara, Elena'
'Cerrada, Elena'
'Clavel, Catherine'
'Casini, Angela'
'Laguna, Mariano'

_publ_section_title
;
 Thiolato gold(i) complexes containing water-soluble phosphane ligands: a
 characterization of their chemical and biological properties.
;
_journal_issue 41
_journal_name_full 'Dalton transactions (Cambridge, England : 2003)'
_journal_page_first 10927
_journal_page_last 10935
_journal_paper_doi 10.1039/c1dt10892a
_journal_volume 40
_journal_year 2011
_chemical_formula_sum 'C16 H20 Au N4 O4 P S'
_chemical_formula_weight 592.36
_chemical_name_systematic
;
?
;
_space_group_IT_number 2
_symmetry_cell_setting triclinic
_symmetry_space_group_name_Hall '-P 1'
_symmetry_space_group_name_H-M 'P -1'
_atom_sites_solution_hydrogens geom
_atom_sites_solution_primary direct
_atom_sites_solution_secondary difmap
_audit_creation_method SHELXL-97
_cell_angle_alpha 97.007(3)
_cell_angle_beta 96.101(3)
_cell_angle_gamma 98.188(3)
_cell_formula_units_Z 2
_cell_length_a 6.0539(10)
_cell_length_b 10.5087(18)
_cell_length_c 15.828(3)
_cell_measurement_reflns_used 3051
_cell_measurement_temperature 100(2)
_cell_measurement_theta_max 27.973
_cell_measurement_theta_min 2.213
_cell_volume 981.4(3)
_computing_cell_refinement 'BRUKER SMART'
_computing_data_collection 'BRUKER SMART'
_computing_data_reduction 'BRUKER SHELXTL'
_computing_molecular_graphics 'BRUKER SHELXTL'
_computing_publication_material 'WinGX v1.10.01'
_computing_structure_refinement 'SHELXL-97 (Sheldrick, 1997)'
_computing_structure_solution 'SHELXS-97 (Sheldrick, 1990)'
_diffrn_ambient_temperature 100(2)
_diffrn_measured_fraction_theta_full 0.997
_diffrn_measured_fraction_theta_max 0.997
_diffrn_measurement_device_type 'CCD area detector'
_diffrn_measurement_method 'phi and omega scans'
_diffrn_radiation_monochromator graphite
_diffrn_radiation_source 'fine-focus sealed tube'
_diffrn_radiation_type MoK\a
_diffrn_radiation_wavelength 0.71069
_diffrn_reflns_av_R_equivalents 0.0430
_diffrn_reflns_av_sigmaI/netI 0.0636
_diffrn_reflns_limit_h_max 7
_diffrn_reflns_limit_h_min -7
_diffrn_reflns_limit_k_max 12
_diffrn_reflns_limit_k_min -12
_diffrn_reflns_limit_l_max 18
_diffrn_reflns_limit_l_min -18
_diffrn_reflns_number 9236
_diffrn_reflns_theta_full 24.50
_diffrn_reflns_theta_max 24.50
_diffrn_reflns_theta_min 1.98
_exptl_absorpt_coefficient_mu 7.713
_exptl_absorpt_correction_T_max 0.813199
_exptl_absorpt_correction_T_min 0.644221
_exptl_absorpt_correction_type multi-scan
_exptl_crystal_colour colorless
_exptl_crystal_density_diffrn 2.011
_exptl_crystal_density_method 'not measured'
_exptl_crystal_description plate
_exptl_crystal_F_000 576
_exptl_crystal_size_max 0.072
_exptl_crystal_size_mid 0.057
_exptl_crystal_size_min 0.037
_refine_diff_density_max 2.957
_refine_diff_density_min -1.289
_refine_diff_density_rms 0.230
_refine_ls_extinction_method none
_refine_ls_goodness_of_fit_ref 1.055
_refine_ls_hydrogen_treatment constr
_refine_ls_matrix_type full
_refine_ls_number_parameters 246
_refine_ls_number_reflns 3245
_refine_ls_number_restraints 0
_refine_ls_restrained_S_all 1.055
_refine_ls_R_factor_all 0.0481
_refine_ls_R_factor_gt 0.0423
_refine_ls_shift/su_max 0.001
_refine_ls_shift/su_mean 0.000
_refine_ls_structure_factor_coef Fsqd
_refine_ls_weighting_details 'calc w=1/[\s^2^(Fo^2^)+(0.0638P)^2^+0.0000P] where P=(Fo^2^+2Fc^2^)/3'
_refine_ls_weighting_scheme calc
_refine_ls_wR_factor_gt 0.1081
_refine_ls_wR_factor_ref 0.1111
_reflns_number_gt 2915
_reflns_number_total 3245
_reflns_threshold_expression >2sigma(I)
_cod_data_source_file c1dt10892a.txt
_cod_data_source_block compound4d
_cod_depositor_comments
;
The following automatic conversions were performed:

'_symmetry_cell_setting' value 'Triclinic' changed to 'triclinic'
according to /home/saulius/struct/CIF-dictionaries/cif_core.dic
dictionary named 'cif_core.dic' version 2.4.1 from 2010-06-29.

Automatic conversion script
Id: cif_fix_values 1715 2011-07-08 13:25:40Z adriana 
;
_cod_original_sg_symbol_H-M P-1
_cod_database_code 7017024

loop_
_symmetry_equiv_pos_as_xyz
'x, y, z'
'-x, -y, -z'

loop_
_atom_site_label
_atom_site_type_symbol
_atom_site_fract_x
_atom_site_fract_y
_atom_site_fract_z
_atom_site_U_iso_or_equiv
_atom_site_adp_type
_atom_site_occupancy
_atom_site_symmetry_multiplicity
_atom_site_calc_flag
_atom_site_refinement_flags
Au1 Au 0.74551(6) 0.34077(3) 0.98025(2) 0.01843(15) Uani 1 1 d .
S1 S 1.0073(4) 0.3865(3) 1.10202(16) 0.0279(6) Uani 1 1 d .
P1 P 0.5000(4) 0.2859(2) 0.86056(15) 0.0186(5) Uani 1 1 d .
N1 N 0.3213(13) 0.3720(7) 0.7139(5) 0.0219(18) Uani 1 1 d .
N2 N 0.0788(13) 0.2169(8) 0.7838(5) 0.0231(18) Uani 1 1 d .
N3 N 0.3566(12) 0.0952(7) 0.7235(5) 0.0173(17) Uani 1 1 d .
N4 N 0.6397(13) 0.2690(7) 1.1664(5) 0.0209(18) Uani 1 1 d .
O1 O 0.9502(11) 0.3554(6) 1.2609(4) 0.0244(15) Uani 1 1 d .
O2 O 0.1985(12) 0.3669(7) 0.5735(4) 0.0315(17) Uani 1 1 d .
O3 O 0.6182(10) 0.1271(6) 0.6325(4) 0.0205(14) Uani 1 1 d .
C1 C 0.8430(16) 0.3298(9) 1.1768(6) 0.020(2) Uani 1 1 d .
C2 C 0.5977(16) 0.2494(8) 1.2508(6) 0.020(2) Uani 1 1 d .
C3 C 0.7838(16) 0.3017(8) 1.3075(6) 0.021(2) Uani 1 1 d .
C4 C 0.7970(19) 0.2998(10) 1.3938(6) 0.030(2) Uani 1 1 d .
H4 H 0.9274 0.3346 1.4307 0.036 Uiso 1 1 calc R
C5 C 0.6060(19) 0.2433(9) 1.4231(6) 0.027(2) Uani 1 1 d .
H5 H 0.6064 0.2400 1.4816 0.033 Uiso 1 1 calc R
C6 C 0.4123(19) 0.1911(9) 1.3675(6) 0.028(2) Uani 1 1 d .
H6 H 0.2860 0.1535 1.3894 0.033 Uiso 1 1 calc R
C7 C 0.4038(19) 0.1940(9) 1.2798(7) 0.029(2) Uani 1 1 d .
H7 H 0.2740 0.1602 1.2424 0.035 Uiso 1 1 calc R
C8 C 0.4920(16) 0.4089(9) 0.7871(6) 0.022(2) Uani 1 1 d .
H8A H 0.4660 0.4892 0.8188 0.026 Uiso 1 1 calc R
H8B H 0.6378 0.4254 0.7669 0.026 Uiso 1 1 calc R
C9 C 0.5276(15) 0.1341(8) 0.7964(6) 0.017(2) Uani 1 1 d .
H9A H 0.6741 0.1432 0.7763 0.020 Uiso 1 1 calc R
H9B H 0.5211 0.0659 0.8327 0.020 Uiso 1 1 calc R
C10 C 0.1991(15) 0.2521(11) 0.8701(6) 0.026(2) Uani 1 1 d .
H10A H 0.1692 0.1815 0.9035 0.032 Uiso 1 1 calc R
H10B H 0.1503 0.3283 0.8987 0.032 Uiso 1 1 calc R
C11 C 0.0918(16) 0.3220(10) 0.7312(7) 0.027(2) Uani 1 1 d .
H11A H 0.0294 0.3932 0.7597 0.033 Uiso 1 1 calc R
H11B H -0.0016 0.2914 0.6768 0.033 Uiso 1 1 calc R
C12 C 0.1236(16) 0.0936(10) 0.7413(6) 0.024(2) Uani 1 1 d .
H12A H 0.0247 0.0702 0.6876 0.028 Uiso 1 1 calc R
H12B H 0.0874 0.0269 0.7771 0.028 Uiso 1 1 calc R
C13 C 0.3560(17) 0.3977(8) 0.6335(6) 0.021(2) Uani 1 1 d .
C14 C 0.5871(17) 0.4575(9) 0.6197(6) 0.025(2) Uani 1 1 d .
H14A H 0.6880 0.3954 0.6251 0.037 Uiso 1 1 calc R
H14B H 0.6387 0.5325 0.6619 0.037 Uiso 1 1 calc R
H14C H 0.5826 0.4828 0.5634 0.037 Uiso 1 1 calc R
C15 C 0.4204(16) 0.0955(8) 0.6426(6) 0.018(2) Uani 1 1 d .
C16 C 0.2402(16) 0.0522(9) 0.5669(6) 0.021(2) Uani 1 1 d .
H16A H 0.1528 0.1204 0.5596 0.031 Uiso 1 1 calc R
H16B H 0.1440 -0.0239 0.5769 0.031 Uiso 1 1 calc R
H16C H 0.3092 0.0326 0.5160 0.031 Uiso 1 1 calc R
O4 O 0.380(3) 0.0822(12) 1.0316(8) 0.137(7) Uani 1 1 d .

loop_
_atom_site_aniso_label
_atom_site_aniso_U_11
_atom_site_aniso_U_22
_atom_site_aniso_U_33
_atom_site_aniso_U_23
_atom_site_aniso_U_13
_atom_site_aniso_U_12
Au1 0.0153(2) 0.0256(2) 0.0136(2) 0.00222(14) 0.00107(14) 0.00139(15)
S1 0.0193(13) 0.0423(16) 0.0188(13) 0.0030(11) -0.0007(10) -0.0029(11)
P1 0.0161(13) 0.0244(13) 0.0151(12) 0.0023(10) 0.0016(10) 0.0037(10)
N1 0.012(4) 0.022(4) 0.030(5) 0.001(4) -0.004(3) 0.001(3)
N2 0.010(4) 0.036(5) 0.023(5) 0.003(4) 0.002(3) 0.000(4)
N3 0.008(4) 0.022(4) 0.020(4) 0.000(3) -0.001(3) 0.000(3)
N4 0.016(4) 0.023(4) 0.022(4) 0.000(3) -0.004(3) 0.003(3)
O1 0.028(4) 0.027(4) 0.016(4) 0.002(3) -0.003(3) 0.001(3)
O2 0.035(4) 0.026(4) 0.028(4) -0.001(3) -0.013(3) 0.004(3)
O3 0.015(4) 0.025(4) 0.020(4) 0.004(3) 0.002(3) 0.000(3)
C1 0.024(6) 0.020(5) 0.019(5) 0.006(4) 0.005(4) 0.008(4)
C2 0.029(6) 0.011(4) 0.018(5) 0.002(4) -0.004(4) 0.006(4)
C3 0.025(6) 0.013(5) 0.022(5) 0.001(4) -0.002(4) 0.002(4)
C4 0.042(7) 0.028(6) 0.020(5) -0.003(4) -0.001(5) 0.012(5)
C5 0.050(7) 0.016(5) 0.018(5) 0.006(4) 0.010(5) 0.010(5)
C6 0.043(7) 0.022(5) 0.021(5) 0.008(4) 0.012(5) 0.004(5)
C7 0.035(6) 0.024(5) 0.028(6) 0.004(4) 0.009(5) -0.001(5)
C8 0.013(5) 0.023(5) 0.024(5) -0.006(4) -0.008(4) 0.002(4)
C9 0.013(5) 0.017(5) 0.018(5) 0.003(4) -0.002(4) -0.002(4)
C10 0.010(5) 0.042(6) 0.023(6) -0.002(5) 0.002(4) -0.005(4)
C11 0.010(5) 0.035(6) 0.036(6) 0.000(5) 0.000(4) 0.009(4)
C12 0.012(5) 0.036(6) 0.023(5) 0.007(4) 0.003(4) 0.002(4)
C13 0.027(6) 0.010(4) 0.026(6) 0.002(4) 0.000(5) 0.002(4)
C14 0.037(6) 0.017(5) 0.020(5) 0.002(4) -0.004(5) 0.009(4)
C15 0.017(5) 0.013(4) 0.025(5) 0.005(4) -0.004(4) 0.002(4)
C16 0.018(5) 0.020(5) 0.021(5) 0.000(4) -0.003(4) 0.001(4)
O4 0.24(2) 0.065(8) 0.073(9) 0.008(6) -0.021(10) -0.047(10)

loop_
_atom_type_symbol
_atom_type_description
_atom_type_scat_dispersion_real
_atom_type_scat_dispersion_imag
_atom_type_scat_source
C C 0.0033 0.0016 'International Tables Vol C Tables 4.2.6.8 and 6.1.1.4'
H H 0.0000 0.0000 'International Tables Vol C Tables 4.2.6.8 and 6.1.1.4'
N N 0.0061 0.0033 'International Tables Vol C Tables 4.2.6.8 and 6.1.1.4'
O O 0.0106 0.0060 'International Tables Vol C Tables 4.2.6.8 and 6.1.1.4'
P P 0.1023 0.0942 'International Tables Vol C Tables 4.2.6.8 and 6.1.1.4'
S S 0.1246 0.1234 'International Tables Vol C Tables 4.2.6.8 and 6.1.1.4'
Au Au -2.0133 8.8022 'International Tables Vol C Tables 4.2.6.8 and 6.1.1.4'

loop_
_geom_angle_atom_site_label_1
_geom_angle_atom_site_label_2
_geom_angle_atom_site_label_3
_geom_angle
P1 Au1 S1 176.72(9)
C1 S1 Au1 100.0(3)
C9 P1 C10 98.8(5)
C9 P1 C8 107.0(4)
C10 P1 C8 98.7(5)
C9 P1 Au1 114.6(3)
C10 P1 Au1 119.0(3)
C8 P1 Au1 116.2(3)
C13 N1 C8 122.9(8)
C13 N1 C11 119.6(8)
C8 N1 C11 116.9(8)
C10 N2 C11 114.5(8)
C10 N2 C12 112.7(8)
C11 N2 C12 114.7(8)
C15 N3 C9 118.4(7)
C15 N3 C12 123.4(8)
C9 N3 C12 116.0(7)
C1 N4 C2 103.8(8)
C1 O1 C3 102.5(7)
N4 C1 O1 116.1(8)
N4 C1 S1 130.0(7)
O1 C1 S1 113.9(7)
C3 C2 C7 120.3(9)
C3 C2 N4 109.5(8)
C7 C2 N4 130.0(9)
C4 C3 C2 124.0(10)
C4 C3 O1 127.9(9)
C2 C3 O1 108.1(8)
C3 C4 C5 116.0(10)
C4 C5 C6 121.6(9)
C7 C6 C5 121.2(10)
C2 C7 C6 116.8(10)
N1 C8 P1 113.9(6)
N3 C9 P1 113.7(6)
N2 C10 P1 107.7(6)
N2 C11 N1 114.9(8)
N2 C12 N3 114.2(8)
O2 C13 N1 119.5(9)
O2 C13 C14 122.2(9)
N1 C13 C14 118.2(8)
O3 C15 N3 121.0(8)
O3 C15 C16 121.3(9)
N3 C15 C16 117.7(8)

loop_
_geom_bond_atom_site_label_1
_geom_bond_atom_site_label_2
_geom_bond_distance
Au1 P1 2.241(2)
Au1 S1 2.316(3)
S1 C1 1.732(10)
P1 C9 1.823(9)
P1 C10 1.832(10)
P1 C8 1.842(10)
N1 C13 1.365(12)
N1 C8 1.444(12)
N1 C11 1.480(12)
N2 C10 1.457(12)
N2 C11 1.460(13)
N2 C12 1.460(12)
N3 C15 1.377(12)
N3 C9 1.443(11)
N3 C12 1.465(12)
N4 C1 1.287(12)
N4 C2 1.419(12)
O1 C1 1.395(11)
O1 C3 1.405(12)
O2 C13 1.249(12)
O3 C15 1.228(11)
C2 C3 1.366(13)
C2 C7 1.383(14)
C3 C4 1.363(13)
C4 C5 1.375(15)
C5 C6 1.390(15)
C6 C7 1.387(14)
C13 C14 1.499(14)
C15 C16 1.510(13)
